data_2102058
loop_
_publ_author_name
'Kirik, S. D.'
'Solovyov, L. A.'
'Blokhin, A. I.'
'Yakimov, I. S.'

_publ_section_title
;
 Structures of [Pd(NH~3~)~2~<i>X</i>~2~] and its chemical
 transformation in the solid state
;
_journal_coden_ASTM ASBSDK
_journal_issue 3
_journal_name_full
;
 Acta Crystallographica, Section B: Structural Science
;
_journal_page_first 419
_journal_page_last 425
_journal_paper_doi 10.1107/S0108768100000252
_journal_volume 56
_journal_year 2000
_chemical_formula_iupac 'trans-[Pd (N H3)2 Br2]'
_chemical_formula_moiety 'Br2 H6 N2 Pd'
_chemical_formula_structural '(Pd (N H3)2 Br2)'
_chemical_formula_sum 'Br2 H6 N2 Pd'
_chemical_formula_weight 300.29
_chemical_name_systematic 'trans-diammine dibromide palladium(II)'
_space_group_IT_number 2
_symmetry_cell_setting triclinic
_symmetry_space_group_name_Hall '-P 1'
_symmetry_space_group_name_H-M 'P -1'
_atom_type_scat_source 'DBW3.2S, Young, et al, 1977'
_cell_angle_alpha 103.221(3)
_cell_angle_beta 102.514(2)
_cell_angle_gamma 100.386(3)
_cell_formula_units_Z 2
_cell_length_a 6.7854(3)
_cell_length_b 7.1057(3)
_cell_length_c 6.6241(2)
_cell_measurement_temperature 293
_cell_volume 294.52(2)
_computing_cell_refinement 'Modified Rietveld program DBWM'
_computing_data_collection 'DRON-4 data collection software'
_computing_data_reduction 'XDIG home program'
_computing_structure_refinement 'Modified Rietveld program DBWM'
_computing_structure_solution 'Patterson & Fourier synth. (home progr.)'
_diffrn_ambient_temperature 293
_diffrn_measurement_device 'DRON-4 powder diffractometer'
_diffrn_radiation_monochromator graphite
_diffrn_radiation_source 'conventional sealed tube'
_diffrn_radiation_type CuK\a
_diffrn_radiation_wavelength 1.5418
_exptl_absorpt_process_details none
_refine_ls_extinction_method none
_refine_ls_goodness_of_fit_all 1.96
_refine_ls_hydrogen_treatment constr
_refine_ls_matrix_type full
_refine_ls_number_constraints 16
_refine_ls_number_parameters 40
_refine_ls_number_restraints 0
_refine_ls_structure_factor_coef Inet
_refine_ls_weighting_scheme sigma
_cod_data_source_file av0024.cif
_cod_database_code 2102058

loop_
_symmetry_equiv_pos_as_xyz
+x,+y,+z
-x,-y,-z

loop_
_atom_site_label
_atom_site_fract_x
_atom_site_fract_y
_atom_site_fract_z
_atom_site_occupancy
_atom_site_attached_hydrogens
Pd(1) .0 .0 .0 .896(3) 0
Pd(2) .0 .5 .0 .896(3) 0
Pd(3) .08 .08 .0 .026(3) 0
Pd(4) .08 .58 .0 .026(3) 0
Pd(5) .54 .04 .0 .026(3) 0
Pd(6) .54 .54 .0 .026(3) 0
Br(1) -.2009(8) .0690(10) .2608(8) .896(3) 0
Br(2) .3284(8) .5710(10) .2721(6) .896(3) 0
Br(3) -.1409(8) .1290(10) .2608(8) .052(3) 0
Br(4) .3884(8) .6310(10) .2721(6) .052(3) 0
Br(5) -.2609(8) .0090(10) .2608(8) .052(3) 0
Br(6) .2684(8) .5110(10) .2721(6) .052(3) 0
N(1) .278(4) .072(5) .227(3) 1 3
N(2) -.156(4) .550(4) .241(4) 1 3

loop_
_geom_angle_atom_site_label_1
_geom_angle_atom_site_label_2
_geom_angle_atom_site_label_3
_geom_angle
_geom_angle_publ_flag
Br(1) Pd(1) N(1) 94.0(10) yes
Br(2) Pd(2) N(2) 90.0(10) yes

loop_
_geom_bond_atom_site_label_1
_geom_bond_atom_site_label_2
_geom_bond_distance
_geom_bond_publ_flag
Pd(1) Br(1) 2.441(5) yes
Pd(2) Br(2) 2.430(5) yes
Pd(1) N(1) 2.04(2) yes
Pd(2) N(2) 2.10(5) yes
Pd(1) Pd(2) 3.5529(2) yes
